data_1511133
loop_
_publ_author_name
'Grandjean, F.'
'Yelon, W.B.'
'Pringle, O.A.'
'Marasinghe, G.K.'
'Long, G.J.'
'Li, J.'
'James, W.J.'
'Xie, D.'

_publ_section_title
;
 Neutron-diffraction and Moessbauer-effect study of the preterential
 silicon site occupation and magnetic structure of Nd2Fe14-xSixB
;
_journal_name_full 'Journal of Applied Physics'
_journal_page_first 6798
_journal_page_last 6809
_journal_paper_doi 10.1063/1.355080
_journal_volume 74
_journal_year 1993
_chemical_formula_sum 'B Fe12 Nd2 Si2'
_space_group_IT_number 136
_symmetry_space_group_name_Hall '-P 4n 2n'
_symmetry_space_group_name_H-M 'P 42/m n m'
_cell_angle_alpha 90
_cell_angle_beta 90
_cell_angle_gamma 90
_cell_formula_units_Z 4
_cell_length_a 8.7286
_cell_length_b 8.7286
_cell_length_c 12.0662
_cell_volume 919.305
_citation_journal_id_ASTM JAPIAU
_cod_data_source_file boron0-1_236.cif
_cod_data_source_block B1Fe12Nd2Si2
_cod_original_cell_volume 919.3051
_cod_original_formula_sum 'B1 Fe12 Nd2 Si2'
_cod_database_code 1511133

loop_
_symmetry_equiv_pos_as_xyz
x,y,z
-y+1/2,x+1/2,z+1/2
-x,-y,z
y+1/2,-x+1/2,z+1/2
x+1/2,-y+1/2,-z+1/2
y,x,-z
-x+1/2,y+1/2,-z+1/2
-y,-x,-z
-x,-y,-z
y-1/2,-x-1/2,-z-1/2
x,y,-z
-y-1/2,x-1/2,-z-1/2
-x-1/2,y-1/2,z-1/2
-y,-x,z
x-1/2,-y-1/2,z-1/2
y,x,z

loop_
_atom_site_label
_atom_site_type_symbol
_atom_site_fract_x
_atom_site_fract_y
_atom_site_fract_z
_atom_site_occupancy
_atom_site_U_iso_or_equiv
Fe2 Fe 0.3177 0.3177 0.2469 1 0.0
Si2 Si 0.0995 0.0995 0.2039 0.489 0.0
Fe3 Fe 0.2235 0.5683 0.1298 1 0.0
Fe1 Fe 0 0.5 0 1 0.0
Fe4 Fe 0 0 0.1152 0.329 0.0
Fe6 Fe 0.0386 0.3622 0.1761 0.903 0.0
Nd2 Nd 0.1398 0.8602 0 1 0.0
Si3 Si 0.0386 0.3622 0.1761 0.097 0.0
Fe5 Fe 0.0995 0.0995 0.2039 0.511 0.0
Nd1 Nd 0.2702 0.2702 0 1 0.0
B1 B 0.3713 0.6287 0 1 0.0
Si1 Si 0 0 0.1152 0.671 0.0
